data_1527422
loop_
_publ_author_name
'Glaser, J.'

_publ_section_title
;
 Crystal and Molecular Structure of Trisodiumhexachlorothallium(III)
 Dodekahydrate, Na3 Tl Cl6 (H2 O)12
;
_journal_name_full 'Acta Chemica Scandinavica, Series A: (28,1974-)'
_journal_page_first 141
_journal_page_last 146
_journal_volume 34
_journal_year 1980
_chemical_formula_sum 'Cl6 H24 Na3 O12 Tl'
_chemical_name_systematic 'Na3 Tl Cl6 (H2 O)12'
_space_group_IT_number 166
_symmetry_space_group_name_Hall '-R 3 2"'
_symmetry_space_group_name_H-M 'R -3 m :H'
_cell_angle_alpha 90
_cell_angle_beta 90
_cell_angle_gamma 120
_cell_formula_units_Z 3
_cell_length_a 10.345
_cell_length_b 10.345
_cell_length_c 18.007
_cell_volume 1668.910
_citation_journal_id_ASTM ACAPCT
_cod_data_source_file Glaser_ACAPCT_1980_915.cif
_cod_data_source_block H24Cl6Na3O12Tl1
_cod_original_cell_volume 1668.91
_cod_original_formula_sum 'H24 Cl6 Na3 O12 Tl1'
_cod_database_code 1527422

loop_
_symmetry_equiv_pos_as_xyz
x,y,z
-y,x-y,z
-x+y,-x,z
y,x,-z
-x,-x+y,-z
x-y,-y,-z
-x,-y,-z
y,-x+y,-z
x-y,x,-z
-y,-x,z
x,x-y,z
-x+y,y,z
x+2/3,y+1/3,z+1/3
-y+2/3,x-y+1/3,z+1/3
-x+y+2/3,-x+1/3,z+1/3
y+2/3,x+1/3,-z+1/3
-x+2/3,-x+y+1/3,-z+1/3
x-y+2/3,-y+1/3,-z+1/3
-x+2/3,-y+1/3,-z+1/3
y+2/3,-x+y+1/3,-z+1/3
x-y+2/3,x+1/3,-z+1/3
-y+2/3,-x+1/3,z+1/3
x+2/3,x-y+1/3,z+1/3
-x+y+2/3,y+1/3,z+1/3
x+1/3,y+2/3,z+2/3
-y+1/3,x-y+2/3,z+2/3
-x+y+1/3,-x+2/3,z+2/3
y+1/3,x+2/3,-z+2/3
-x+1/3,-x+y+2/3,-z+2/3
x-y+1/3,-y+2/3,-z+2/3
-x+1/3,-y+2/3,-z+2/3
y+1/3,-x+y+2/3,-z+2/3
x-y+1/3,x+2/3,-z+2/3
-y+1/3,-x+2/3,z+2/3
x+1/3,x-y+2/3,z+2/3
-x+y+1/3,y+2/3,z+2/3

loop_
_atom_site_label
_atom_site_type_symbol
_atom_site_fract_x
_atom_site_fract_y
_atom_site_fract_z
_atom_site_occupancy
_atom_site_U_iso_or_equiv
H1 H+1 0.47 0.53 0.411 1 0.0
H3 H+1 0.405 0.595 0.476 1 0.0
O1 O-2 0.434 0.566 0.0776 1 0.0
Na2 Na+1 0 0 0.5 1 0.0
Cl1 Cl-1 0.1112 0.6149 0.7514 0.5 0.0
H2 H+1 0.534 0.623 0.074 1 0.0
Na1 Na+1 0 0 0.3199 1 0.0
O2 O-2 0.4991 0.6257 0.424 0.5 0.0
Tl1 Tl+3 0 0 0 1 0.0
